data_4029575
loop_
_publ_author_name
'Berni, Emanuela'
'Dolain, Christel'
'Kauffmann, Brice'
'L\'eger, Jean-Michel'
'Zhan, Chuanlang'
'Huc, Ivan'

_publ_section_title
;
 Expanding the registry of aromatic amide foldamers: folding,
 photochemistry and assembly using diaza-anthracene units.
;
_journal_issue 7
_journal_name_full 'The Journal of organic chemistry'
_journal_page_first 2687
_journal_page_last 2694
_journal_paper_doi 10.1021/jo702602w
_journal_volume 73
_journal_year 2008
_chemical_formula_sum 'C27 H33 N3 O6'
_chemical_formula_weight 495.56
_chemical_name_systematic
; 
 ? 
;
_space_group_IT_number 2
_symmetry_cell_setting triclinic
_symmetry_space_group_name_Hall '-P 1'
_symmetry_space_group_name_H-M 'P -1'
_atom_sites_solution_hydrogens geom
_atom_sites_solution_primary direct
_atom_sites_solution_secondary difmap
_audit_creation_method SHELXL-97
_cell_angle_alpha 71.8697(7)
_cell_angle_beta 81.2798(7)
_cell_angle_gamma 86.5898(11)
_cell_formula_units_Z 2
_cell_length_a 7.10530(10)
_cell_length_b 13.1643(2)
_cell_length_c 15.1583(3)
_cell_measurement_temperature 296(2)
_cell_volume 1331.77(4)
_computing_structure_refinement 'SHELXL-97 (Sheldrick, 1997)'
_computing_structure_solution 'SHELXS-97 (Sheldrick, 1990)'
_diffrn_ambient_temperature 296(2)
_diffrn_measured_fraction_theta_full 0.996
_diffrn_measured_fraction_theta_max 0.996
_diffrn_radiation_monochromator graphite
_diffrn_radiation_source 'fine-focus sealed tube'
_diffrn_radiation_type MoK\a
_diffrn_radiation_wavelength 0.71073
_diffrn_reflns_av_R_equivalents 0.0178
_diffrn_reflns_av_sigmaI/netI 0.0269
_diffrn_reflns_limit_h_max 8
_diffrn_reflns_limit_h_min -8
_diffrn_reflns_limit_k_max 16
_diffrn_reflns_limit_k_min -16
_diffrn_reflns_limit_l_max 18
_diffrn_reflns_limit_l_min -18
_diffrn_reflns_number 10640
_diffrn_reflns_theta_full 26.37
_diffrn_reflns_theta_max 26.37
_diffrn_reflns_theta_min 3.05
_exptl_absorpt_coefficient_mu 0.088
_exptl_absorpt_correction_T_max 0.9913
_exptl_absorpt_correction_T_min 0.9826
_exptl_crystal_density_diffrn 1.236
_exptl_crystal_density_method 'not measured'
_exptl_crystal_F_000 528
_exptl_crystal_size_max 0.20
_exptl_crystal_size_mid 0.10
_exptl_crystal_size_min 0.10
_refine_diff_density_max 0.500
_refine_diff_density_min -0.450
_refine_diff_density_rms 0.089
_refine_ls_extinction_coef 0.013(7)
_refine_ls_extinction_expression Fc^*^=kFc[1+0.001xFc^2^\l^3^/sin(2\q)]^-1/4^
_refine_ls_extinction_method SHELXL
_refine_ls_goodness_of_fit_ref 1.036
_refine_ls_hydrogen_treatment mixed
_refine_ls_matrix_type full
_refine_ls_number_parameters 334
_refine_ls_number_reflns 5423
_refine_ls_number_restraints 0
_refine_ls_restrained_S_all 1.036
_refine_ls_R_factor_all 0.0715
_refine_ls_R_factor_gt 0.0574
_refine_ls_shift/su_max 1.828
_refine_ls_shift/su_mean 0.025
_refine_ls_structure_factor_coef Fsqd
_refine_ls_weighting_details 'calc w=1/[\s^2^(Fo^2^)+(0.1512P)^2^+0.4253P] where P=(Fo^2^+2Fc^2^)/3'
_refine_ls_weighting_scheme calc
_refine_ls_wR_factor_gt 0.1831
_refine_ls_wR_factor_ref 0.2116
_reflns_number_gt 4457
_reflns_number_total 5423
_reflns_threshold_expression >2sigma(I)
_cod_data_source_file jo702602w-file003.cif
_cod_data_source_block cz5
_cod_original_sg_symbol_H-M P-1
_cod_database_code 4029575

loop_
_symmetry_equiv_pos_as_xyz
'x, y, z'
'-x, -y, -z'

loop_
_atom_site_label
_atom_site_type_symbol
_atom_site_fract_x
_atom_site_fract_y
_atom_site_fract_z
_atom_site_U_iso_or_equiv
_atom_site_adp_type
_atom_site_occupancy
_atom_site_symmetry_multiplicity
_atom_site_calc_flag
_atom_site_refinement_flags
C1 C 0.3555(2) 0.94386(14) 0.24042(12) 0.0197(4) Uani 1 1 d .
H1 H 0.3882 0.9063 0.2991 0.024 Uiso 1 1 calc R
C2 C 0.3370(2) 0.89318(14) 0.17605(12) 0.0180(4) Uani 1 1 d .
C3 C 0.2912(2) 0.95448(14) 0.08580(11) 0.0167(4) Uani 1 1 d .
C4 C 0.2672(2) 1.06778(13) 0.06617(12) 0.0164(4) Uani 1 1 d .
N5 N 0.28112(19) 1.11732(12) 0.13284(10) 0.0186(3) Uani 1 1 d .
C6 C 0.3232(2) 1.05574(14) 0.21428(12) 0.0182(4) Uani 1 1 d .
C7 C 0.2699(2) 0.90597(14) 0.01850(12) 0.0177(4) Uani 1 1 d .
H7 H 0.2845 0.8323 0.0319 0.021 Uiso 1 1 calc R
C8 C 0.2271(2) 0.96760(14) -0.06859(12) 0.0171(4) Uani 1 1 d .
C9 C 0.2083(2) 1.08140(14) -0.09096(11) 0.0163(4) Uani 1 1 d .
C10 C 0.2276(2) 1.13148(14) -0.02283(12) 0.0176(4) Uani 1 1 d .
C11 C 0.2002(2) 0.91980(14) -0.13893(12) 0.0182(4) Uani 1 1 d .
C12 C 0.1594(2) 0.98374(14) -0.22402(12) 0.0194(4) Uani 1 1 d .
H12 H 0.1380 0.9549 -0.2703 0.023 Uiso 1 1 calc R
C13 C 0.1506(2) 1.09550(14) -0.23924(11) 0.0183(4) Uani 1 1 d .
N14 N 0.17215(19) 1.14473(12) -0.17812(10) 0.0182(3) Uani 1 1 d .
O15 O 0.35979(18) 0.78777(10) 0.18852(8) 0.0222(3) Uani 1 1 d .
C16 C 0.4007(3) 0.71961(14) 0.27844(12) 0.0237(4) Uani 1 1 d .
H16A H 0.2992 0.7253 0.3274 0.028 Uiso 1 1 calc R
H16B H 0.5189 0.7405 0.2922 0.028 Uiso 1 1 calc R
C17 C 0.4172(3) 0.60586(15) 0.27406(14) 0.0285(4) Uani 1 1 d .
H17 H 0.5221 0.6022 0.2250 0.034 Uiso 1 1 calc R
C18 C 0.4661(5) 0.53317(19) 0.3677(2) 0.0573(7) Uani 1 1 d .
H18A H 0.5805 0.5574 0.3808 0.086 Uiso 1 1 calc R
H18B H 0.4851 0.4613 0.3650 0.086 Uiso 1 1 calc R
H18C H 0.3636 0.5349 0.4164 0.086 Uiso 1 1 calc R
C19 C 0.2368(4) 0.57073(19) 0.2506(2) 0.0511(6) Uani 1 1 d .
H19A H 0.1337 0.5707 0.2995 0.077 Uiso 1 1 calc R
H19B H 0.2551 0.5000 0.2451 0.077 Uiso 1 1 calc R
H19C H 0.2072 0.6193 0.1924 0.077 Uiso 1 1 calc R
C20 C 0.3405(2) 1.10793(15) 0.28792(12) 0.0220(4) Uani 1 1 d .
O21 O 0.4389(2) 1.07251(13) 0.34883(10) 0.0360(4) Uani 1 1 d .
O22 O 0.2329(2) 1.19594(11) 0.28060(9) 0.0313(4) Uani 1 1 d .
C23 C 0.2421(3) 1.24627(18) 0.35187(15) 0.0375(5) Uani 1 1 d .
H23A H 0.2148 1.1946 0.4127 0.056 Uiso 1 1 calc R
H23B H 0.1502 1.3037 0.3457 0.056 Uiso 1 1 calc R
H23C H 0.3674 1.2740 0.3446 0.056 Uiso 1 1 calc R
C24 C 0.2072(3) 1.25053(14) -0.04554(12) 0.0240(4) Uani 1 1 d .
H24A H 0.1317 1.2678 0.0061 0.036 Uiso 1 1 calc R
H24B H 0.1461 1.2786 -0.1006 0.036 Uiso 1 1 calc R
H24C H 0.3309 1.2815 -0.0567 0.036 Uiso 1 1 calc R
O25 O 0.21890(18) 0.81248(10) -0.11244(9) 0.0234(3) Uani 1 1 d .
C26 C 0.1749(3) 0.75637(15) -0.17422(13) 0.0254(4) Uani 1 1 d .
H26A H 0.2591 0.7786 -0.2333 0.030 Uiso 1 1 calc R
H26B H 0.0446 0.7716 -0.1868 0.030 Uiso 1 1 calc R
C27 C 0.2015(3) 0.63794(16) -0.12589(15) 0.0342(5) Uani 1 1 d .
H27 H 0.1242 0.6194 -0.0639 0.041 Uiso 1 1 calc R
C28 C 0.4074(4) 0.6096(2) -0.1128(2) 0.0576(7) Uani 1 1 d .
H28A H 0.4178 0.5351 -0.0788 0.086 Uiso 1 1 calc R
H28B H 0.4505 0.6516 -0.0783 0.086 Uiso 1 1 calc R
H28C H 0.4845 0.6241 -0.1730 0.086 Uiso 1 1 calc R
C29 C 0.1292(5) 0.5755(2) -0.1829(3) 0.0708(10) Uani 1 1 d .
H29A H -0.0048 0.5890 -0.1843 0.106 Uiso 1 1 calc R
H29B H 0.1510 0.5005 -0.1546 0.106 Uiso 1 1 calc R
H29C H 0.1956 0.5976 -0.2457 0.106 Uiso 1 1 calc R
C30 C 0.1178(2) 1.16346(14) -0.33616(12) 0.0214(4) Uani 1 1 d .
O31 O 0.0879(2) 1.12640(12) -0.39645(9) 0.0333(4) Uani 1 1 d .
O32 O 0.1272(2) 1.26798(10) -0.34867(9) 0.0275(3) Uani 1 1 d .
C33 C 0.1106(3) 1.33639(17) -0.44249(13) 0.0341(5) Uani 1 1 d .
H33A H 0.2172 1.3238 -0.4851 0.051 Uiso 1 1 calc R
H33B H 0.1089 1.4098 -0.4438 0.051 Uiso 1 1 calc R
H33C H -0.0053 1.3210 -0.4609 0.051 Uiso 1 1 calc R
C34 N 0.2153(3) 0.9060(2) -0.46397(16) 0.0559(6) Uani 1 1 d .
H34A H 0.2981 0.9534 -0.4624 0.084 Uiso 1 1 calc R
H34B H 0.1394 0.8856 -0.4093 0.084 Uiso 1 1 calc R
H34C H 0.1456 0.9358 -0.5097 0.084 Uiso 1 1 calc R
C35 C 0.3159(4) 0.8152(2) -0.48070(17) 0.0489(6) Uani 1 1 d .
N36 N 0.3975(6) 0.7446(3) -0.4955(3) 0.1027(13) Uani 1 1 d .

loop_
_atom_site_aniso_label
_atom_site_aniso_U_11
_atom_site_aniso_U_22
_atom_site_aniso_U_33
_atom_site_aniso_U_23
_atom_site_aniso_U_13
_atom_site_aniso_U_12
C1 0.0182(8) 0.0254(9) 0.0157(8) -0.0056(7) -0.0039(6) -0.0007(6)
C2 0.0134(7) 0.0204(8) 0.0193(8) -0.0052(7) -0.0015(6) -0.0011(6)
C3 0.0120(7) 0.0210(9) 0.0170(8) -0.0058(7) -0.0010(6) -0.0020(6)
C4 0.0119(7) 0.0208(9) 0.0173(8) -0.0073(7) -0.0010(6) -0.0015(6)
N5 0.0159(7) 0.0239(7) 0.0176(7) -0.0084(6) -0.0019(5) -0.0020(5)
C6 0.0139(7) 0.0245(9) 0.0172(8) -0.0079(7) -0.0019(6) -0.0019(6)
C7 0.0153(8) 0.0183(8) 0.0193(8) -0.0052(7) -0.0025(6) -0.0009(6)
C8 0.0123(7) 0.0226(9) 0.0175(8) -0.0077(7) -0.0015(6) -0.0018(6)
C9 0.0120(7) 0.0215(9) 0.0149(8) -0.0050(6) -0.0011(6) -0.0010(6)
C10 0.0137(8) 0.0210(9) 0.0188(8) -0.0078(7) -0.0006(6) -0.0007(6)
C11 0.0148(7) 0.0208(8) 0.0201(9) -0.0081(7) -0.0018(6) -0.0013(6)
C12 0.0169(8) 0.0260(9) 0.0184(8) -0.0109(7) -0.0029(6) -0.0011(6)
C13 0.0138(7) 0.0244(9) 0.0159(8) -0.0052(7) -0.0020(6) -0.0005(6)
N14 0.0160(7) 0.0227(7) 0.0162(7) -0.0061(6) -0.0024(5) 0.0002(5)
O15 0.0300(7) 0.0192(6) 0.0179(6) -0.0043(5) -0.0082(5) 0.0009(5)
C16 0.0288(9) 0.0218(9) 0.0181(9) -0.0002(7) -0.0070(7) -0.0038(7)
C17 0.0333(10) 0.0226(10) 0.0255(10) -0.0022(8) -0.0026(7) -0.0001(7)
C18 0.093(2) 0.0263(12) 0.0489(15) 0.0045(10) -0.0319(14) -0.0046(12)
C19 0.0552(15) 0.0321(12) 0.0751(18) -0.0231(12) -0.0211(13) -0.0043(10)
C20 0.0215(8) 0.0278(9) 0.0182(8) -0.0091(7) -0.0024(6) -0.0028(7)
O21 0.0415(8) 0.0468(9) 0.0304(8) -0.0223(7) -0.0204(6) 0.0127(7)
O22 0.0427(8) 0.0321(8) 0.0277(7) -0.0182(6) -0.0154(6) 0.0087(6)
C23 0.0570(13) 0.0333(11) 0.0316(11) -0.0207(9) -0.0148(9) 0.0058(9)
C24 0.0334(10) 0.0202(9) 0.0197(9) -0.0082(7) -0.0042(7) 0.0012(7)
O25 0.0321(7) 0.0197(6) 0.0223(7) -0.0096(5) -0.0099(5) 0.0008(5)
C26 0.0319(9) 0.0254(9) 0.0247(9) -0.0130(8) -0.0106(7) 0.0007(7)
C27 0.0466(12) 0.0234(10) 0.0361(11) -0.0116(9) -0.0123(9) 0.0016(8)
C28 0.0618(16) 0.0396(13) 0.0758(19) -0.0180(13) -0.0307(14) 0.0197(12)
C29 0.106(2) 0.0315(13) 0.095(2) -0.0311(15) -0.057(2) 0.0093(14)
C30 0.0205(8) 0.0260(9) 0.0176(9) -0.0065(7) -0.0029(6) -0.0004(7)
O31 0.0491(9) 0.0347(8) 0.0186(7) -0.0074(6) -0.0127(6) -0.0024(6)
O32 0.0404(8) 0.0239(7) 0.0175(6) -0.0038(5) -0.0081(5) 0.0014(5)
C33 0.0486(12) 0.0298(10) 0.0194(9) -0.0005(8) -0.0072(8) 0.0019(9)
C34 0.0553(13) 0.0665(15) 0.0518(13) -0.0223(11) -0.0180(10) 0.0029(11)
C35 0.0609(15) 0.0559(15) 0.0405(13) -0.0231(12) -0.0286(11) 0.0182(12)
N36 0.142(3) 0.101(2) 0.100(2) -0.066(2) -0.079(2) 0.073(2)

loop_
_atom_type_symbol
_atom_type_description
_atom_type_scat_dispersion_real
_atom_type_scat_dispersion_imag
_atom_type_scat_source
C C 0.0033 0.0016 'International Tables Vol C Tables 4.2.6.8 and 6.1.1.4'
H H 0.0000 0.0000 'International Tables Vol C Tables 4.2.6.8 and 6.1.1.4'
N N 0.0061 0.0033 'International Tables Vol C Tables 4.2.6.8 and 6.1.1.4'
O O 0.0106 0.0060 'International Tables Vol C Tables 4.2.6.8 and 6.1.1.4'

loop_
_geom_angle_atom_site_label_1
_geom_angle_atom_site_label_2
_geom_angle_atom_site_label_3
_geom_angle
C2 C1 C6 117.42(16)
O15 C2 C1 125.94(16)
O15 C2 C3 114.63(15)
C1 C2 C3 119.42(16)
C7 C3 C2 121.24(16)
C7 C3 C4 120.52(15)
C2 C3 C4 118.24(15)
N5 C4 C10 118.36(15)
N5 C4 C3 121.60(15)
C10 C4 C3 120.04(15)
C6 N5 C4 116.67(15)
N5 C6 C1 126.59(15)
N5 C6 C20 117.71(15)
C1 C6 C20 115.70(15)
C8 C7 C3 119.90(16)
C7 C8 C9 120.66(15)
C7 C8 C11 121.31(16)
C9 C8 C11 118.04(15)
N14 C9 C10 118.33(15)
N14 C9 C8 121.73(15)
C10 C9 C8 119.94(15)
C4 C10 C9 118.91(15)
C4 C10 C24 120.82(15)
C9 C10 C24 120.27(15)
O25 C11 C12 126.16(15)
O25 C11 C8 114.53(15)
C12 C11 C8 119.30(16)
C11 C12 C13 117.63(15)
N14 C13 C12 126.40(16)
N14 C13 C30 117.72(15)
C12 C13 C30 115.86(15)
C13 N14 C9 116.84(15)
C2 O15 C16 118.29(13)
O15 C16 C17 107.58(14)
C19 C17 C16 111.94(17)
C19 C17 C18 111.30(19)
C16 C17 C18 108.23(17)
O21 C20 O22 123.15(16)
O21 C20 C6 123.26(17)
O22 C20 C6 113.57(15)
C20 O22 C23 114.96(15)
C11 O25 C26 118.62(13)
O25 C26 C27 107.39(15)
C26 C27 C28 111.72(19)
C26 C27 C29 108.71(18)
C28 C27 C29 111.2(2)
O31 C30 O32 123.74(16)
O31 C30 C13 123.17(16)
O32 C30 C13 113.09(14)
C30 O32 C33 115.24(14)
N36 C35 C34 178.6(4)

loop_
_geom_bond_atom_site_label_1
_geom_bond_atom_site_label_2
_geom_bond_distance
C1 C2 1.367(2)
C1 C6 1.415(2)
C2 O15 1.344(2)
C2 C3 1.430(2)
C3 C7 1.391(2)
C3 C4 1.432(2)
C4 N5 1.380(2)
C4 C10 1.409(2)
N5 C6 1.316(2)
C6 C20 1.504(2)
C7 C8 1.385(2)
C8 C9 1.432(2)
C8 C11 1.436(2)
C9 N14 1.378(2)
C9 C10 1.413(2)
C10 C24 1.499(2)
C11 O25 1.347(2)
C11 C12 1.366(2)
C12 C13 1.416(2)
C13 N14 1.315(2)
C13 C30 1.508(2)
O15 C16 1.441(2)
C16 C17 1.516(3)
C17 C19 1.515(3)
C17 C18 1.522(3)
C20 O21 1.203(2)
C20 O22 1.334(2)
O22 C23 1.443(2)
O25 C26 1.438(2)
C26 C27 1.516(3)
C27 C28 1.515(3)
C27 C29 1.521(3)
C30 O31 1.211(2)
C30 O32 1.333(2)
O32 C33 1.445(2)
C34 C35 1.427(3)
C35 N36 1.130(4)

loop_
_geom_torsion_atom_site_label_1
_geom_torsion_atom_site_label_2
_geom_torsion_atom_site_label_3
_geom_torsion_atom_site_label_4
_geom_torsion
C6 C1 C2 O15 -179.18(14)
C6 C1 C2 C3 1.5(2)
O15 C2 C3 C7 1.0(2)
C1 C2 C3 C7 -179.63(14)
O15 C2 C3 C4 -179.09(13)
C1 C2 C3 C4 0.3(2)
C7 C3 C4 N5 177.76(13)
C2 C3 C4 N5 -2.2(2)
C7 C3 C4 C10 -2.0(2)
C2 C3 C4 C10 178.13(13)
C10 C4 N5 C6 -178.28(13)
C3 C4 N5 C6 2.0(2)
C4 N5 C6 C1 0.0(2)
C4 N5 C6 C20 179.59(13)
C2 C1 C6 N5 -1.8(3)
C2 C1 C6 C20 178.60(14)
C2 C3 C7 C8 -179.45(14)
C4 C3 C7 C8 0.6(2)
C3 C7 C8 C9 1.3(2)
C3 C7 C8 C11 -178.64(14)
C7 C8 C9 N14 177.79(13)
C11 C8 C9 N14 -2.2(2)
C7 C8 C9 C10 -2.0(2)
C11 C8 C9 C10 177.97(13)
N5 C4 C10 C9 -178.47(13)
C3 C4 C10 C9 1.3(2)
N5 C4 C10 C24 1.9(2)
C3 C4 C10 C24 -178.34(14)
N14 C9 C10 C4 -179.13(13)
C8 C9 C10 C4 0.7(2)
N14 C9 C10 C24 0.5(2)
C8 C9 C10 C24 -179.72(14)
C7 C8 C11 O25 0.4(2)
C9 C8 C11 O25 -179.56(13)
C7 C8 C11 C12 -179.60(14)
C9 C8 C11 C12 0.4(2)
O25 C11 C12 C13 -178.35(14)
C8 C11 C12 C13 1.7(2)
C11 C12 C13 N14 -2.3(3)
C11 C12 C13 C30 176.16(13)
C12 C13 N14 C9 0.6(2)
C30 C13 N14 C9 -177.88(13)
C10 C9 N14 C13 -178.47(13)
C8 C9 N14 C13 1.7(2)
C1 C2 O15 C16 2.5(2)
C3 C2 O15 C16 -178.20(13)
C2 O15 C16 C17 179.36(14)
O15 C16 C17 C19 -58.6(2)
O15 C16 C17 C18 178.37(17)
N5 C6 C20 O21 -152.73(18)
C1 C6 C20 O21 26.9(2)
N5 C6 C20 O22 28.7(2)
C1 C6 C20 O22 -151.62(15)
O21 C20 O22 C23 -0.2(3)
C6 C20 O22 C23 178.30(16)
C12 C11 O25 C26 -6.5(2)
C8 C11 O25 C26 173.53(14)
C11 O25 C26 C27 -178.09(15)
O25 C26 C27 C28 -64.9(2)
O25 C26 C27 C29 172.0(2)
N14 C13 C30 O31 -176.63(15)
C12 C13 C30 O31 4.7(2)
N14 C13 C30 O32 4.0(2)
C12 C13 C30 O32 -174.61(14)
O31 C30 O32 C33 -3.7(3)
C13 C30 O32 C33 175.67(14)
